data_4319381
loop_
_publ_author_name
'Christopher L. Cahill'
'Peter C. Burns'

_publ_section_title
;
 Building Unit and Topological Evolution in the Hydrothermal DABCO-U-F
 System
;
_journal_name_full 'Inorganic Chemistry'
_journal_page_first 1347
_journal_page_last 1351
_journal_paper_doi 10.1021/ic000998z
_journal_volume 40
_journal_year 2001
_chemical_formula_sum 'F31 H28 N7 U6'
_chemical_formula_weight 2143.50
_chemical_name_systematic
;
 NDUF-3
;
_space_group_IT_number 148
_symmetry_cell_setting rhombohedral
_symmetry_space_group_name_Hall '-R 3'
_symmetry_space_group_name_H-M 'R -3 :H'
_atom_sites_solution_hydrogens geom
_atom_sites_solution_primary direct
_atom_sites_solution_secondary difmap
_audit_conform_dict_location ftp://ftp.iucr.org/cifdics/cif_core.dic
_audit_conform_dict_name cif_core.dic
_audit_conform_dict_version 2.1
_audit_creation_date 2000-09-06T18:58:08-00:00
_audit_creation_method 'WinGX routine CIF_UPDATE'
_cell_angle_alpha 90
_cell_angle_beta 90
_cell_angle_gamma 120
_cell_formula_units_Z 3
_cell_length_a 15.4106(8)
_cell_length_b 15.4106(8)
_cell_length_c 10.8142(8)
_cell_measurement_temperature 293(2)
_cell_volume 2224.2(2)
_computing_molecular_graphics 'CrystalMaker (Palmer, 1999)'
_computing_publication_material 'WINGX (Farrugia, 1999)'
_computing_structure_refinement 'SHELXL-97 (Sheldrick, 1997)'
_computing_structure_solution 'SHELXS-97 (Sheldrick, 1990)'
_diffrn_ambient_temperature 293(2)
_diffrn_measured_fraction_theta_full 0.981
_diffrn_measured_fraction_theta_max 0.981
_diffrn_radiation_monochromator graphite
_diffrn_radiation_type MoK\a
_diffrn_radiation_wavelength 0.71073
_diffrn_reflns_av_R_equivalents 0.0672
_diffrn_reflns_av_unetI/netI 0.0294
_diffrn_reflns_limit_h_max 20
_diffrn_reflns_limit_h_min -20
_diffrn_reflns_limit_k_max 20
_diffrn_reflns_limit_k_min -20
_diffrn_reflns_limit_l_max 13
_diffrn_reflns_limit_l_min -13
_diffrn_reflns_number 8698
_diffrn_reflns_theta_full 28.27
_diffrn_reflns_theta_max 28.27
_diffrn_reflns_theta_min 2.42
_exptl_absorpt_coefficient_mu 32.850
_exptl_absorpt_correction_type
;
Semi-Emiprical, XPREP (Bruker XRAY 1998)
;
_exptl_crystal_colour green
_exptl_crystal_density_diffrn 4.803
_exptl_crystal_density_method 'not measured'
_exptl_crystal_description rhom
_exptl_crystal_F_000 2724
_exptl_crystal_size_max 0.10
_exptl_crystal_size_mid 0.10
_exptl_crystal_size_min 0.03
_refine_diff_density_max 1.272
_refine_diff_density_min -1.284
_refine_diff_density_rms 0.234
_refine_ls_extinction_method none
_refine_ls_goodness_of_fit_ref 1.046
_refine_ls_hydrogen_treatment mixed
_refine_ls_matrix_type full
_refine_ls_number_parameters 75
_refine_ls_number_reflns 1209
_refine_ls_number_restraints 0
_refine_ls_restrained_S_all 1.046
_refine_ls_R_factor_all 0.0227
_refine_ls_R_factor_gt 0.0185
_refine_ls_shift/su_max 0
_refine_ls_shift/su_mean 0
_refine_ls_structure_factor_coef Fsqd
_refine_ls_weighting_details 'calc w=1/[\s^2^(Fo^2^)+(0.0236P)^2^+0.0000P] where P=(Fo^2^+2Fc^2^)/3'
_refine_ls_weighting_scheme calc
_refine_ls_wR_factor_gt 0.0432
_refine_ls_wR_factor_ref 0.0442
_reflns_number_gt 1102
_reflns_number_total 1209
_reflns_threshold_expression >2sigma(I)
_cod_data_source_file ic000998z_2.cif
_cod_data_source_block NDUF-3
_cod_depositor_comments
;
The following automatic conversions were performed:

'_symmetry_cell_setting' value 'Rhombohedral' changed to
'rhombohedral' according to the built-in table from CIF Core
dictionary named 'cif_core.dic' version 2.4.1 from 2010-06-29.

Automatic conversion script
Id: cif_fix_values 1646 2011-03-28 12:23:43Z adriana 
;
_cod_original_cell_volume 2224.1(2)
_cod_original_sg_symbol_H-M 'R -3'
_cod_original_formula_sum 'H28 F31 N7 U6'
_cod_database_code 4319381

loop_
_symmetry_equiv_pos_as_xyz
'x, y, z'
'-y, x-y, z'
'-x+y, -x, z'
'x+2/3, y+1/3, z+1/3'
'-y+2/3, x-y+1/3, z+1/3'
'-x+y+2/3, -x+1/3, z+1/3'
'x+1/3, y+2/3, z+2/3'
'-y+1/3, x-y+2/3, z+2/3'
'-x+y+1/3, -x+2/3, z+2/3'
'-x, -y, -z'
'y, -x+y, -z'
'x-y, x, -z'
'-x+2/3, -y+1/3, -z+1/3'
'y+2/3, -x+y+1/3, -z+1/3'
'x-y+2/3, x+1/3, -z+1/3'
'-x+1/3, -y+2/3, -z+2/3'
'y+1/3, -x+y+2/3, -z+2/3'
'x-y+1/3, x+2/3, -z+2/3'

loop_
_atom_site_label
_atom_site_type_symbol
_atom_site_fract_x
_atom_site_fract_y
_atom_site_fract_z
_atom_site_U_iso_or_equiv
_atom_site_adp_type
_atom_site_occupancy
_atom_site_symmetry_multiplicity
_atom_site_calc_flag
_atom_site_refinement_flags
_atom_site_disorder_assembly
_atom_site_disorder_group
U1 U 0.187800(14) 0.131541(13) 0.166764(16) 0.01448(8) Uani 1 1 d . . .
F1 F 0.3116(2) 0.0952(2) 0.2382(3) 0.0191(6) Uani 1 1 d . . .
F2 F 0.1772(3) 0.1216(2) 0.3706(3) 0.0260(7) Uani 1 1 d . . .
F3 F 0.2346(2) 0.2832(2) 0.2323(3) 0.0257(7) Uani 1 1 d . . .
F4 F 0.1630(3) 0.2076(3) -0.0037(3) 0.0310(7) Uani 1 1 d . . .
F5 F 0.0364(2) 0.1239(3) 0.2068(3) 0.0348(8) Uani 1 1 d . . .
F6 F -0.007(5) 0.036(4) 0.021(5) 0.081(15) Uani 0.17 1 d P . .
N1 N 0.4166(4) 0.4414(4) 0.1571(5) 0.0332(15) Uani 1 1 d . . .
N2 N 0 0 0.5 0.041(3) Uani 1 6 d S . .

loop_
_atom_site_aniso_label
_atom_site_aniso_U_11
_atom_site_aniso_U_22
_atom_site_aniso_U_33
_atom_site_aniso_U_23
_atom_site_aniso_U_13
_atom_site_aniso_U_12
U1 0.01378(11) 0.01612(11) 0.01438(12) 0.00113(6) 0.00150(6) 0.00811(8)
F1 0.0205(15) 0.0203(14) 0.0199(15) 0.0013(12) 0.0005(11) 0.0128(12)
F2 0.0322(17) 0.0321(17) 0.0172(16) 0.0031(13) 0.0034(13) 0.0188(14)
F3 0.0266(17) 0.0218(15) 0.0265(17) -0.0019(13) 0.0026(13) 0.0104(14)
F4 0.0399(19) 0.046(2) 0.0202(16) 0.0015(14) -0.0061(14) 0.0315(18)
F5 0.0191(16) 0.050(2) 0.040(2) 0.0103(17) 0.0035(14) 0.0211(16)
F6 0.07(3) 0.03(2) 0.13(4) -0.014(17) 0.08(3) 0.02(2)
N1 0.048(4) 0.024(3) 0.033(3) -0.002(2) 0.003(3) 0.022(2)
N2 0.050(5) 0.050(5) 0.024(7) 0 0 0.025(3)

loop_
_atom_type_symbol
_atom_type_description
_atom_type_scat_dispersion_real
_atom_type_scat_dispersion_imag
_atom_type_scat_source
U U -9.6767 9.6646 'International Tables Vol C Tables 4.2.6.8 and 6.1.1.4'
F F 0.0171 0.0103 'International Tables Vol C Tables 4.2.6.8 and 6.1.1.4'
N N 0.0061 0.0033 'International Tables Vol C Tables 4.2.6.8 and 6.1.1.4'
H H 0 0 'International Tables Vol C Tables 4.2.6.8 and 6.1.1.4'

loop_
_geom_angle_atom_site_label_1
_geom_angle_atom_site_label_2
_geom_angle_atom_site_label_3
_geom_angle
_geom_angle_site_symmetry_1
_geom_angle_site_symmetry_3
_geom_angle_publ_flag
F3 U1 F2 74.03(12) . . ?
F3 U1 F5 144.91(12) . 3 ?
F2 U1 F5 75.47(12) . 3 ?
F3 U1 F5 77.29(13) . . ?
F2 U1 F5 76.84(12) . . ?
F5 U1 F5 79.26(19) 3 . ?
F3 U1 F4 76.52(12) . . ?
F2 U1 F4 143.46(11) . . ?
F5 U1 F4 122.13(13) 3 . ?
F5 U1 F4 75.98(12) . . ?
F3 U1 F4 142.35(12) . 11 ?
F2 U1 F4 138.00(11) . 11 ?
F5 U1 F4 72.69(12) 3 11 ?
F5 U1 F4 122.10(13) . 11 ?
F4 U1 F4 77.91(8) . 11 ?
F3 U1 F1 105.80(11) . . ?
F2 U1 F1 72.47(11) . . ?
F5 U1 F1 80.80(12) 3 . ?
F5 U1 F1 146.69(11) . . ?
F4 U1 F1 137.31(11) . . ?
F4 U1 F1 75.99(11) 11 . ?
F3 U1 F1 72.83(11) . 13 ?
F2 U1 F1 112.82(11) . 13 ?
F5 U1 F1 136.30(12) 3 13 ?
F5 U1 F1 143.94(11) . 13 ?
F4 U1 F1 77.79(11) . 13 ?
F4 U1 F1 75.10(11) 11 13 ?
F1 U1 F1 63.20(12) . 13 ?
F3 U1 F6 132.9(13) . 3 ?
F2 U1 F6 122.9(15) . 3 ?
F5 U1 F6 56.1(17) 3 3 ?
F5 U1 F6 66.9(8) . 3 ?
F4 U1 F6 66.1(17) . 3 ?
F4 U1 F6 55.4(8) 11 3 ?
F1 U1 F6 121.0(12) . 3 ?
F1 U1 F6 122.7(13) 13 3 ?
F3 U1 F6 119.3(12) . 11 ?
F2 U1 F6 131.1(11) . 11 ?
F5 U1 F6 70.7(4) 3 11 ?
F5 U1 F6 63.1(16) . 11 ?
F4 U1 F6 51.4(4) . 11 ?
F4 U1 F6 60.2(16) 11 11 ?
F1 U1 F6 132.8(14) . 11 ?
F1 U1 F6 116.1(10) 13 11 ?
F6 U1 F6 15.1(11) 3 11 ?
F3 U1 U1 89.15(8) . 13 ?
F2 U1 U1 93.01(9) . 13 ?
F5 U1 U1 109.43(10) 3 13 ?
F5 U1 U1 164.81(10) . 13 ?
F4 U1 U1 107.76(9) . 13 ?
F4 U1 U1 72.96(9) 11 13 ?
F1 U1 U1 31.75(7) . 13 ?
F1 U1 U1 31.45(7) 13 13 ?
F6 U1 U1 128.3(8) 3 13 ?
F6 U1 U1 131.0(15) 11 13 ?
F3 U1 N1 35.95(11) . 14_455 ?
F2 U1 N1 89.49(10) . 14_455 ?
F5 U1 N1 127.88(12) 3 14_455 ?
F5 U1 N1 48.63(11) . 14_455 ?
F4 U1 N1 54.10(11) . 14_455 ?
F4 U1 N1 131.90(11) 11 14_455 ?
F1 U1 N1 141.73(10) . 14_455 ?
F1 U1 N1 95.67(9) 13 14_455 ?
F6 U1 N1 97.2(13) 3 14_455 ?
F6 U1 N1 84.5(13) 11 14_455 ?
U1 U1 N1 121.14(7) 13 14_455 ?
U1 F1 U1 116.80(12) . 13 ?
U1 F1 N1 108.51(15) . 13 ?
U1 F1 N1 109.24(15) 13 13 ?
U1 F1 N1 110.52(14) . 18_545 ?
U1 F1 N1 110.17(14) 13 18_545 ?
N1 F1 N1 100.31(16) 13 18_545 ?
U1 F2 N2 124.02(14) . . ?
U1 F2 N1 120.80(17) . 18_545 ?
N2 F2 N1 98.96(14) . 18_545 ?
U1 F2 N1 113.85(16) . 5 ?
N2 F2 N1 96.94(14) . 5 ?
N1 F2 N1 96.71(10) 18_545 5 ?
U1 F3 N1 119.59(16) . . ?
U1 F3 N1 116.54(16) . 14_455 ?
N1 F3 N1 100.5(2) . 14_455 ?
U1 F3 N1 116.94(16) . 5 ?
N1 F3 N1 105.54(16) . 5 ?
N1 F3 N1 93.63(18) 14_455 5 ?
U1 F4 U1 145.28(18) . 12 ?
U1 F5 U1 149.93(19) 2 . ?
F6 F6 F6 88(10) 11 12 ?
F6 F6 F6 46(5) 11 3 ?
F6 F6 F6 90.000(4) 12 3 ?
F6 F6 F6 90.000(11) 11 2 ?
F6 F6 F6 46(5) 12 2 ?
F6 F6 F6 60.000(14) 3 2 ?
F6 F6 F6 54(2) 11 10 ?
F6 F6 F6 54(2) 12 10 ?
F6 F6 F6 36(2) 3 10 ?
F6 F6 F6 36(2) 2 10 ?
F6 F6 U1 167(7) 11 2 ?
F6 F6 U1 102(5) 12 2 ?
F6 F6 U1 141.0(15) 3 2 ?
F6 F6 U1 103(6) 2 2 ?
F6 F6 U1 139(5) 10 2 ?
F6 F6 U1 63(4) 11 12 ?
F6 F6 U1 95(9) 12 12 ?
F6 F6 U1 108(5) 3 12 ?
F6 F6 U1 134.9(6) 2 12 ?
F6 F6 U1 108(4) 10 12 ?
U1 F6 U1 107.4(11) 2 12 ?
F3 N1 F3 165.1(2) . 15 ?
F3 N1 F2 108.2(2) . 17 ?
F3 N1 F2 79.78(17) 15 17 ?
F3 N1 F3 99.38(19) . 9_554 ?
F3 N1 F3 86.37(18) 15 9_554 ?
F2 N1 F3 121.43(19) 17 9_554 ?
F3 N1 F1 57.91(13) . 13 ?
F3 N1 F1 111.00(19) 15 13 ?
F2 N1 F1 160.7(2) 17 13 ?
F3 N1 F1 76.26(15) 9_554 13 ?
F3 N1 F2 78.68(18) . 9_554 ?
F3 N1 F2 115.5(2) 15 9_554 ?
F2 N1 F2 80.82(18) 17 9_554 ?
F3 N1 F2 55.08(14) 9_554 9_554 ?
F1 N1 F2 107.00(19) 13 9_554 ?
F3 N1 F1 76.08(16) . 17 ?
F3 N1 F1 99.37(19) 15 17 ?
F2 N1 F1 56.19(13) 17 17 ?
F3 N1 F1 172.9(2) 9_554 17 ?
F1 N1 F1 105.27(18) 13 17 ?
F2 N1 F1 118.17(19) 9_554 17 ?
F3 N1 N1 140.3(2) . 10_665 ?
F3 N1 N1 43.64(13) 15 10_665 ?
F2 N1 N1 103.9(2) 17 10_665 ?
F3 N1 N1 42.73(12) 9_554 10_665 ?
F1 N1 N1 94.56(18) 13 10_665 ?
F2 N1 N1 84.10(18) 9_554 10_665 ?
F1 N1 N1 142.8(3) 17 10_665 ?
F3 N1 U1 137.72(17) . 15 ?
F3 N1 U1 27.51(8) 15 15 ?
F2 N1 U1 91.80(15) 17 15 ?
F3 N1 U1 101.09(16) 9_554 15 ?
F1 N1 U1 91.94(13) 13 15 ?
F2 N1 U1 142.54(18) 9_554 15 ?
F1 N1 U1 85.85(14) 17 15 ?
N1 N1 U1 61.96(14) 10_665 15 ?
F3 N1 U1 78.29(13) . 13 ?
F3 N1 U1 87.51(14) 15 13 ?
F2 N1 U1 139.50(18) 17 13 ?
F3 N1 U1 95.61(13) 9_554 13 ?
F1 N1 U1 31.87(8) 13 13 ?
F2 N1 U1 138.45(18) 9_554 13 ?
F1 N1 U1 88.86(13) 17 13 ?
N1 N1 U1 92.18(15) 10_665 13 ?
U1 N1 U1 63.23(7) 15 13 ?
F3 N1 N2 97.21(15) . 7_554 ?
F3 N1 N2 96.85(14) 15 7_554 ?
F2 N1 N2 40.39(9) 17 7_554 ?
F3 N1 N2 86.55(13) 9_554 7_554 ?
F1 N1 N2 145.85(19) 13 7_554 ?
F2 N1 N2 40.63(9) 9_554 7_554 ?
F1 N1 N2 88.59(12) 17 7_554 ?
N1 N1 N2 92.26(15) 10_665 7_554 ?
U1 N1 N2 120.53(12) 15 7_554 ?
U1 N1 N2 175.26(15) 13 7_554 ?
F3 N1 N1 150.5(2) . 15 ?
F3 N1 N1 39.56(14) 15 15 ?
F2 N1 N1 42.41(10) 17 15 ?
F3 N1 N1 97.60(19) 9_554 15 ?
F1 N1 N1 150.6(2) 13 15 ?
F2 N1 N1 91.74(11) 9_554 15 ?
F1 N1 N1 84.41(17) 17 15 ?
N1 N1 N1 64.35(17) 10_665 15 ?
U1 N1 N1 60.56(12) 15 15 ?
U1 N1 N1 123.71(15) 13 15 ?
N2 N1 N1 59.970(3) 7_554 15 ?
F3 N1 N1 39.95(16) . 14_455 ?
F3 N1 N1 154.95(17) 15 14_455 ?
F2 N1 N1 86.47(12) 17 14_455 ?
F3 N1 N1 83.07(18) 9_554 14_455 ?
F1 N1 N1 88.46(19) 13 14_455 ?
F2 N1 N1 40.88(9) 9_554 14_455 ?
F1 N1 N1 90.00(19) 17 14_455 ?
N1 N1 N1 122.2(2) 10_665 14_455 ?
U1 N1 N1 175.8(2) 15 14_455 ?
U1 N1 N1 116.04(15) 13 14_455 ?
N2 N1 N1 59.970(3) 7_554 14_455 ?
N1 N1 N1 119.76(2) 15 14_455 ?
F3 N1 U1 26.37(8) . . ?
F3 N1 U1 142.43(16) 15 . ?
F2 N1 U1 134.11(18) 17 . ?
F3 N1 U1 86.46(14) 9_554 . ?
F1 N1 U1 31.73(8) 13 . ?
F2 N1 U1 89.69(15) 9_554 . ?
F1 N1 U1 91.43(14) 17 . ?
N1 N1 U1 119.75(18) 10_665 . ?
U1 N1 U1 119.84(11) 15 . ?
U1 N1 U1 56.63(6) 13 . ?
N2 N1 U1 119.45(13) 7_554 . ?
N1 N1 U1 175.8(2) 15 . ?
N1 N1 U1 59.48(13) 14_455 . ?
F3 N1 U1 90.18(15) . 9_554 ?
F3 N1 U1 100.73(15) 15 9_554 ?
F2 N1 U1 101.40(15) 17 9_554 ?
F3 N1 U1 27.06(8) 9_554 9_554 ?
F1 N1 U1 92.42(14) 13 9_554 ?
F2 N1 U1 28.07(8) 9_554 9_554 ?
F1 N1 U1 146.24(17) 17 9_554 ?
N1 N1 U1 60.71(13) 10_665 9_554 ?
U1 N1 U1 122.68(13) 15 9_554 ?
U1 N1 U1 118.77(11) 13 9_554 ?
N2 N1 U1 62.33(7) 7_554 9_554 ?
N1 N1 U1 94.18(12) 15 9_554 ?
N1 N1 U1 61.48(11) 14_455 9_554 ?
U1 N1 U1 88.94(10) . 9_554 ?
F3 N1 N1 37.77(14) . 5 ?
F3 N1 N1 138.41(17) 15 5 ?
F2 N1 N1 77.18(15) 17 5 ?
F3 N1 N1 135.2(2) 9_554 5 ?
F1 N1 N1 84.57(15) 13 5 ?
F2 N1 N1 94.4(2) 9_554 5 ?
F1 N1 N1 39.21(8) 17 5 ?
N1 N1 N1 177.9(2) 10_665 5 ?
U1 N1 N1 119.89(12) 15 5 ?
U1 N1 N1 88.05(11) 13 5 ?
N2 N1 N1 87.45(15) 7_554 5 ?
N1 N1 N1 117.13(15) 15 5 ?
N1 N1 N1 55.98(19) 14_455 5 ?
U1 N1 N1 58.79(11) . 5 ?
U1 N1 N1 117.43(18) 9_554 5 ?
F3 N1 N1 82.77(17) . 9_554 ?
F3 N1 N1 94.17(17) 15 9_554 ?
F2 N1 N1 158.04(18) 17 9_554 ?
F3 N1 N1 36.68(8) 9_554 9_554 ?
F1 N1 N1 40.48(14) 13 9_554 ?
F2 N1 N1 82.90(11) 9_554 9_554 ?
F1 N1 N1 145.68(19) 17 9_554 ?
N1 N1 N1 59.66(11) 10_665 9_554 ?
U1 N1 N1 92.20(14) 15 9_554 ?
U1 N1 N1 60.25(12) 13 9_554 ?
N2 N1 N1 121.02(11) 7_554 9_554 ?
N1 N1 N1 124.02(19) 15 9_554 ?
N1 N1 N1 90.83(19) 14_455 9_554 ?
U1 N1 N1 60.10(12) . 9_554 ?
U1 N1 N1 58.70(5) 9_554 9_554 ?
N1 N1 N1 118.83(16) 5 9_554 ?
F2 N2 F2 97.11(9) 12_556 11_556 ?
F2 N2 F2 180.00(9) 12_556 3 ?
F2 N2 F2 82.89(9) 11_556 3 ?
F2 N2 F2 82.89(9) 12_556 . ?
F2 N2 F2 82.89(9) 11_556 . ?
F2 N2 F2 97.11(9) 3 . ?
F2 N2 F2 97.11(9) 12_556 10_556 ?
F2 N2 F2 97.11(9) 11_556 10_556 ?
F2 N2 F2 82.89(9) 3 10_556 ?
F2 N2 F2 180.00(12) . 10_556 ?
F2 N2 F2 82.89(9) 12_556 2 ?
F2 N2 F2 180 11_556 2 ?
F2 N2 F2 97.11(9) 3 2 ?
F2 N2 F2 97.11(9) . 2 ?
F2 N2 F2 82.89(9) 10_556 2 ?
F2 N2 N1 137.57(10) 12_556 4_445 ?
F2 N2 N1 40.65(10) 11_556 4_445 ?
F2 N2 N1 42.43(10) 3 4_445 ?
F2 N2 N1 86.73(10) . 4_445 ?
F2 N2 N1 93.27(10) 10_556 4_445 ?
F2 N2 N1 139.35(10) 2 4_445 ?
F2 N2 N1 42.43(10) 12_556 16 ?
F2 N2 N1 139.35(10) 11_556 16 ?
F2 N2 N1 137.57(10) 3 16 ?
F2 N2 N1 93.27(10) . 16 ?
F2 N2 N1 86.73(10) 10_556 16 ?
F2 N2 N1 40.65(10) 2 16 ?
N1 N2 N1 180.0000(10) 4_445 16 ?
F2 N2 N1 40.65(10) 12_556 5 ?
F2 N2 N1 93.27(10) 11_556 5 ?
F2 N2 N1 139.35(10) 3 5 ?
F2 N2 N1 42.43(10) . 5 ?
F2 N2 N1 137.57(10) 10_556 5 ?
F2 N2 N1 86.73(10) 2 5 ?
N1 N2 N1 119.943(6) 4_445 5 ?
N1 N2 N1 60.057(6) 16 5 ?
F2 N2 N1 139.35(10) 12_556 17_445 ?
F2 N2 N1 86.73(10) 11_556 17_445 ?
F2 N2 N1 40.65(10) 3 17_445 ?
F2 N2 N1 137.57(10) . 17_445 ?
F2 N2 N1 42.43(10) 10_556 17_445 ?
F2 N2 N1 93.27(10) 2 17_445 ?
N1 N2 N1 60.057(6) 4_445 17_445 ?
N1 N2 N1 119.943(6) 16 17_445 ?
N1 N2 N1 180 5 17_445 ?
F2 N2 N1 86.73(10) 12_556 18_545 ?
F2 N2 N1 42.43(10) 11_556 18_545 ?
F2 N2 N1 93.27(10) 3 18_545 ?
F2 N2 N1 40.65(10) . 18_545 ?
F2 N2 N1 139.35(10) 10_556 18_545 ?
F2 N2 N1 137.57(10) 2 18_545 ?
N1 N2 N1 60.058(6) 4_445 18_545 ?
N1 N2 N1 119.942(7) 16 18_545 ?
N1 N2 N1 60.060(6) 5 18_545 ?
N1 N2 N1 119.940(6) 17_445 18_545 ?
F2 N2 N1 93.27(10) 12_556 6_455 ?
F2 N2 N1 137.57(10) 11_556 6_455 ?
F2 N2 N1 86.73(10) 3 6_455 ?
F2 N2 N1 139.35(10) . 6_455 ?
F2 N2 N1 40.65(10) 10_556 6_455 ?
F2 N2 N1 42.43(10) 2 6_455 ?
N1 N2 N1 119.942(6) 4_445 6_455 ?
N1 N2 N1 60.058(6) 16 6_455 ?
N1 N2 N1 119.940(6) 5 6_455 ?
N1 N2 N1 60.060(6) 17_445 6_455 ?
N1 N2 N1 180 18_545 6_455 ?

loop_
_geom_bond_atom_site_label_1
_geom_bond_atom_site_label_2
_geom_bond_distance
_geom_bond_site_symmetry_2
_geom_bond_publ_flag
U1 F3 2.191(3) . ?
U1 F2 2.210(3) . ?
U1 F5 2.297(3) 3 ?
U1 F5 2.317(3) . ?
U1 F4 2.317(3) . ?
U1 F4 2.325(3) 11 ?
U1 F1 2.370(3) . ?
U1 F1 2.390(3) 13 ?
U1 F6 2.61(3) 3 ?
U1 F6 2.88(4) 11 ?
U1 U1 4.0540(4) 13 ?
U1 N1 4.244(6) 14_455 ?
F1 U1 2.390(3) 13 ?
F1 N1 2.862(6) 13 ?
F1 N1 2.939(6) 18_545 ?
F2 N2 2.795(3) . ?
F2 N1 2.810(6) 18_545 ?
F2 N1 2.896(6) 5 ?
F3 N1 2.762(7) . ?
F3 N1 2.785(7) 14_455 ?
F3 N1 2.832(6) 5 ?
F4 U1 2.325(3) 12 ?
F5 U1 2.297(3) 2 ?
F6 F6 0.77(5) 11 ?
F6 F6 0.77(5) 12 ?
F6 F6 1.07(5) 3 ?
F6 F6 1.07(5) 2 ?
F6 F6 1.32(4) 10 ?
F6 U1 2.61(3) 2 ?
F6 U1 2.88(4) 12 ?
N1 F3 2.785(7) 15 ?
N1 F2 2.810(6) 17 ?
N1 F3 2.832(6) 9_554 ?
N1 F1 2.862(6) 13 ?
N1 F2 2.896(6) 9_554 ?
N1 F1 2.939(6) 17 ?
N1 N1 4.096(11) 10_665 ?
N1 U1 4.244(6) 15 ?
N1 U1 4.256(5) 13 ?
N1 N2 4.261(5) 7_554 ?
N1 N1 4.265(5) 15 ?
N1 N1 4.265(5) 14_455 ?
N1 U1 4.295(5) 9_554 ?
N1 N1 4.455(5) 5 ?
N1 N1 4.455(5) 9_554 ?
N2 F2 2.795(3) 12_556 ?
N2 F2 2.795(3) 11_556 ?
N2 F2 2.795(3) 3 ?
N2 F2 2.795(3) 10_556 ?
N2 F2 2.795(3) 2 ?
N2 N1 4.261(5) 4_445 ?
N2 N1 4.261(5) 16 ?
N2 N1 4.261(5) 5 ?
N2 N1 4.261(5) 17_445 ?
N2 N1 4.261(5) 18_545 ?
N2 N1 4.261(5) 6_455 ?
